data_2105681
loop_
_publ_author_name
'Ishizawa, N.'
'Matsushima, Y.'
'Hayashi, M.'
'Ueki, M.'

_publ_section_title
;
 Synchrotron radiation study of yttria-stabilized zirconia,
 Zr~0.758~Y~0.242~O~1.879~
;
_journal_issue 5
_journal_name_full 'Acta Crystallographica Section B'
_journal_page_first 726
_journal_page_last 735
_journal_paper_doi 10.1107/S0108768199005108
_journal_volume 55
_journal_year 1999
_chemical_formula_analytical Zr.758_Y.242_O1.879
_chemical_formula_sum 'O1.879 Y0.242 Zr0.758'
_chemical_formula_weight 120.73
_chemical_name_common 'Yttria-stabilized cubic zirconia'
_chemical_name_systematic 'Yttrium Zirconium Oxide'
_space_group_IT_number 225
_symmetry_cell_setting cubic
_symmetry_space_group_name_Hall '-F 4 2 3'
_symmetry_space_group_name_H-M 'F m -3 m'
_audit_creation_method from_xtal_archive_file_using_CIFIO
_cell_angle_alpha 90.00000
_cell_angle_beta 90.00000
_cell_angle_gamma 90.00000
_cell_formula_units_Z 4
_cell_length_a 5.15463(5)
_cell_length_b 5.15463(5)
_cell_length_c 5.15463(5)
_cell_measurement_temperature 293
_cell_volume 136.960(2)
_computing_data_reduction 'xtal_DIFDAT_ABSORB_SORTRF_ADDREF (Hall et al., 1995)'
_computing_molecular_graphics 'xtal (Hall et al., 1995)'
_computing_publication_material 'xtal_BONDLA_CIFIO (Hall et al., 1995)'
_computing_structure_refinement 'xtal_CRYLSQ (Hall et al., 1995)'
_computing_structure_solution 'xtal (Hall et al., 1995)'
_diffrn_ambient_temperature 293
_diffrn_measurement_device 'horizontal-type four-circle'
_diffrn_measurement_method 'continuous theta/2theta scan'
_diffrn_radiation_monochromator 'Si(111) double crystal'
_diffrn_radiation_type 'Synchrotron radiations'
_diffrn_radiation_wavelength .7502
_diffrn_reflns_av_R_equivalents .018
_diffrn_reflns_av_sigmaI/netI .006
_diffrn_reflns_limit_h_max 12
_diffrn_reflns_limit_h_min -12
_diffrn_reflns_limit_k_max 12
_diffrn_reflns_limit_k_min -12
_diffrn_reflns_limit_l_max 12
_diffrn_reflns_limit_l_min -12
_diffrn_reflns_number 2277
_diffrn_reflns_theta_max 68.69
_diffrn_reflns_theta_min 7.24
_diffrn_standards_decay_% none
_diffrn_standards_interval_count 100
_diffrn_standards_number 6
_exptl_absorpt_coefficient_mu 7.71
_exptl_absorpt_correction_T_max .8229
_exptl_absorpt_correction_T_min .8181
_exptl_absorpt_correction_type sphere
_exptl_crystal_colour 'transparent colourless'
_exptl_crystal_density_diffrn 5.855
_exptl_crystal_F_000 219.16
_exptl_crystal_size_rad .0175(5)
_refine_diff_density_max .282
_refine_diff_density_min -.337
_refine_ls_abs_structure_details none
_refine_ls_abs_structure_Flack 0
_refine_ls_extinction_coef 20E2(5)
_refine_ls_extinction_method 'Becker & Coppens (1974a,b)'
_refine_ls_goodness_of_fit_all 6.184
_refine_ls_goodness_of_fit_obs 6.184
_refine_ls_matrix_type full
_refine_ls_number_constraints 0
_refine_ls_number_parameters 10
_refine_ls_number_reflns 83
_refine_ls_number_restraints 0
_refine_ls_R_factor_all .005
_refine_ls_R_factor_obs .005
_refine_ls_shift/esd_mean 0
_refine_ls_structure_factor_coef F
_refine_ls_weighting_scheme \s
_refine_ls_wR_factor_all .009
_refine_ls_wR_factor_obs .009
_reflns_number_observed 83
_reflns_number_total 83
_reflns_observed_criterion refl_observed_if_F____>_3.000_sigma(F___)
_cod_data_source_file oh0066.cif
_cod_data_source_block ysz_f
_cod_original_cell_volume 136.960(4)
_cod_original_formula_sum 'Zr0.758 Y0.242 O1.879'
_cod_database_code 2105681

loop_
_symmetry_equiv_pos_as_xyz
+x,+y,+z
+x,-y,-z
-x,-y,+z
-x,+y,-z
-y,+x,+z
+y,+x,-z
+y,-x,+z
-y,-x,-z
+y,+z,+x
-y,-z,+x
+y,-z,-x
-y,+z,-x
-z,+y,+x
-z,-y,-x
+z,-y,+x
+z,+y,-x
+z,+x,+y
-z,+x,-y
-z,-x,+y
+z,-x,-y
-x,-z,-y
-x,+z,+y
+x,-z,+y
+x,+z,-y
-x,-y,-z
-x,+y,+z
+x,+y,-z
+x,-y,+z
+y,-x,-z
-y,-x,+z
-y,+x,-z
+y,+x,+z
-y,-z,-x
+y,+z,-x
-y,+z,+x
+y,-z,+x
+z,-y,-x
+z,+y,+x
-z,+y,-x
-z,-y,+x
-z,-x,-y
+z,-x,+y
+z,+x,-y
-z,+x,+y
+x,+z,+y
+x,-z,-y
-x,+z,-y
-x,-z,+y
+x,1/2+y,1/2+z
1/2+x,+y,1/2+z
1/2+x,1/2+y,+z
+x,1/2-y,1/2-z
1/2+x,-y,1/2-z
1/2+x,1/2-y,-z
-x,1/2-y,1/2+z
1/2-x,-y,1/2+z
1/2-x,1/2-y,+z
-x,1/2+y,1/2-z
1/2-x,+y,1/2-z
1/2-x,1/2+y,-z
-y,1/2+x,1/2+z
1/2-y,+x,1/2+z
1/2-y,1/2+x,+z
+y,1/2+x,1/2-z
1/2+y,+x,1/2-z
1/2+y,1/2+x,-z
+y,1/2-x,1/2+z
1/2+y,-x,1/2+z
1/2+y,1/2-x,+z
-y,1/2-x,1/2-z
1/2-y,-x,1/2-z
1/2-y,1/2-x,-z
+y,1/2+z,1/2+x
1/2+y,+z,1/2+x
1/2+y,1/2+z,+x
-y,1/2-z,1/2+x
1/2-y,-z,1/2+x
1/2-y,1/2-z,+x
+y,1/2-z,1/2-x
1/2+y,-z,1/2-x
1/2+y,1/2-z,-x
-y,1/2+z,1/2-x
1/2-y,+z,1/2-x
1/2-y,1/2+z,-x
-z,1/2+y,1/2+x
1/2-z,+y,1/2+x
1/2-z,1/2+y,+x
-z,1/2-y,1/2-x
1/2-z,-y,1/2-x
1/2-z,1/2-y,-x
+z,1/2-y,1/2+x
1/2+z,-y,1/2+x
1/2+z,1/2-y,+x
+z,1/2+y,1/2-x
1/2+z,+y,1/2-x
1/2+z,1/2+y,-x
+z,1/2+x,1/2+y
1/2+z,+x,1/2+y
1/2+z,1/2+x,+y
-z,1/2+x,1/2-y
1/2-z,+x,1/2-y
1/2-z,1/2+x,-y
-z,1/2-x,1/2+y
1/2-z,-x,1/2+y
1/2-z,1/2-x,+y
+z,1/2-x,1/2-y
1/2+z,-x,1/2-y
1/2+z,1/2-x,-y
-x,1/2-z,1/2-y
1/2-x,-z,1/2-y
1/2-x,1/2-z,-y
-x,1/2+z,1/2+y
1/2-x,+z,1/2+y
1/2-x,1/2+z,+y
+x,1/2-z,1/2+y
1/2+x,-z,1/2+y
1/2+x,1/2-z,+y
+x,1/2+z,1/2-y
1/2+x,+z,1/2-y
1/2+x,1/2+z,-y
-x,1/2-y,1/2-z
1/2-x,-y,1/2-z
1/2-x,1/2-y,-z
-x,1/2+y,1/2+z
1/2-x,+y,1/2+z
1/2-x,1/2+y,+z
+x,1/2+y,1/2-z
1/2+x,+y,1/2-z
1/2+x,1/2+y,-z
+x,1/2-y,1/2+z
1/2+x,-y,1/2+z
1/2+x,1/2-y,+z
+y,1/2-x,1/2-z
1/2+y,-x,1/2-z
1/2+y,1/2-x,-z
-y,1/2-x,1/2+z
1/2-y,-x,1/2+z
1/2-y,1/2-x,+z
-y,1/2+x,1/2-z
1/2-y,+x,1/2-z
1/2-y,1/2+x,-z
+y,1/2+x,1/2+z
1/2+y,+x,1/2+z
1/2+y,1/2+x,+z
-y,1/2-z,1/2-x
1/2-y,-z,1/2-x
1/2-y,1/2-z,-x
+y,1/2+z,1/2-x
1/2+y,+z,1/2-x
1/2+y,1/2+z,-x
-y,1/2+z,1/2+x
1/2-y,+z,1/2+x
1/2-y,1/2+z,+x
+y,1/2-z,1/2+x
1/2+y,-z,1/2+x
1/2+y,1/2-z,+x
+z,1/2-y,1/2-x
1/2+z,-y,1/2-x
1/2+z,1/2-y,-x
+z,1/2+y,1/2+x
1/2+z,+y,1/2+x
1/2+z,1/2+y,+x
-z,1/2+y,1/2-x
1/2-z,+y,1/2-x
1/2-z,1/2+y,-x
-z,1/2-y,1/2+x
1/2-z,-y,1/2+x
1/2-z,1/2-y,+x
-z,1/2-x,1/2-y
1/2-z,-x,1/2-y
1/2-z,1/2-x,-y
+z,1/2-x,1/2+y
1/2+z,-x,1/2+y
1/2+z,1/2-x,+y
+z,1/2+x,1/2-y
1/2+z,+x,1/2-y
1/2+z,1/2+x,-y
-z,1/2+x,1/2+y
1/2-z,+x,1/2+y
1/2-z,1/2+x,+y
+x,1/2+z,1/2+y
1/2+x,+z,1/2+y
1/2+x,1/2+z,+y
+x,1/2-z,1/2-y
1/2+x,-z,1/2-y
1/2+x,1/2-z,-y
-x,1/2+z,1/2-y
1/2-x,+z,1/2-y
1/2-x,1/2+z,-y
-x,1/2-z,1/2+y
1/2-x,-z,1/2+y
1/2-x,1/2-z,+y

loop_
_atom_site_label
_atom_site_fract_x
_atom_site_fract_y
_atom_site_fract_z
_atom_site_U_iso_or_equiv
_atom_site_thermal_displace_type
Zr .02103(9) .02103(9) .02103(9) .00862(17) Uiso
Y .00000 .00000 .00000 .00591(12) Uiso
O1 .25000 .25000 .25000 .016(2) Uiso
O2 .311(5) .25000 .25000 .0144(10) Uiso

loop_
_atom_type_symbol
_atom_type_scat_dispersion_real
_atom_type_scat_dispersion_imag
Zr -2.181 .617981
Y -3.065 .554993
O .008972 .007019

loop_
_geom_bond_atom_site_label_1
_geom_bond_atom_site_label_2
_geom_bond_site_symmetry_2
_geom_bond_distance
Zr O1 . 2.0442(5)
Zr O2 . 2.240(16)
Zr O1 2 2.3014(5)
Zr O2 2 2.477(15)
Zr O2 3 2.504(17)
Zr O1 5 2.1766(5)
Zr O2 5 2.361(16)
Zr O2 7 2.390(18)
Zr O1 8 2.4198(5)
Zr O2 8 2.613(16)
Zr O2 50_454 2.126(13)
Zr O2 56_554 2.158(10)
Zr O2 57 1.881(11)
Zr O2 61_544 2.254(12)
Zr O2 63_545 1.990(13)
Zr O2 88 2.024(11)
Y O1 . 2.232021(13)
Y O2 . 2.426(16)
Y O2 57 2.067(12)
